data_2210141
loop_
_publ_author_name
'Christian Peifer'
'Mohammed Abadleh'
'Schollmeyer, Dieter'
'Stefan Laufer'

_publ_section_title
;
 4-[5-(4-Fluorophenyl)-3-isopropylisoxazol-4-yl]pyridine
;
_journal_coeditor_code CF2048
_journal_issue 9
_journal_name_full 'Acta Crystallographica Section E'
_journal_page_first o3647
_journal_page_last o3649
_journal_paper_doi 10.1107/S1600536806029448
_journal_volume 62
_journal_year 2006
_chemical_formula_iupac 'C17 H15 F N2 O'
_chemical_formula_moiety 'C17 H15 F N2 O'
_chemical_formula_sum 'C17 H15 F N2 O'
_chemical_formula_weight 282.31
_chemical_melting_point 438
_chemical_name_common
;
4-[5-(4-fluorophenyl)-3-isopropylisoxazol-4-yl]pyridine
;
_chemical_name_systematic
;
4-[5-(4-Fluorophenyl)-3-isopropylisoxazol-4-yl]pyridine
;
_space_group_IT_number 15
_symmetry_cell_setting monoclinic
_symmetry_space_group_name_Hall '-C 2yc'
_symmetry_space_group_name_H-M 'C 1 2/c 1'
_atom_sites_solution_hydrogens geom
_atom_sites_solution_primary direct
_atom_sites_solution_secondary difmap
_audit_creation_method SHELXL-97
_cell_angle_alpha 90.00
_cell_angle_beta 105.475(4)
_cell_angle_gamma 90.00
_cell_formula_units_Z 8
_cell_length_a 14.1426(10)
_cell_length_b 11.8646(9)
_cell_length_c 17.8516(13)
_cell_measurement_reflns_used 3921
_cell_measurement_temperature 293(2)
_cell_measurement_theta_max 28
_cell_measurement_theta_min 2
_cell_volume 2886.8(4)
_computing_cell_refinement 'SAINT (Bruker, 1998)'
_computing_data_collection 'SMART (Bruker, 1998)'
_computing_data_reduction SAINT
_computing_molecular_graphics 'PLATON (Spek, 2003)'
_computing_publication_material SHELXL97
_computing_structure_refinement 'SHELXL97 (Sheldrick, 1997)'
_computing_structure_solution 'SIR92 (Altomare <i>et al.</i>,  1994)'
_diffrn_ambient_temperature 293(2)
_diffrn_measured_fraction_theta_full 0.980
_diffrn_measured_fraction_theta_max 0.980
_diffrn_measurement_device_type 'Bruker SMART CCD'
_diffrn_measurement_method \w
_diffrn_radiation_monochromator graphite
_diffrn_radiation_type MoK\a
_diffrn_radiation_wavelength 0.71069
_diffrn_reflns_av_R_equivalents 0.1298
_diffrn_reflns_av_sigmaI/netI 0.1018
_diffrn_reflns_limit_h_max 18
_diffrn_reflns_limit_h_min -18
_diffrn_reflns_limit_k_max 14
_diffrn_reflns_limit_k_min -15
_diffrn_reflns_limit_l_max 23
_diffrn_reflns_limit_l_min -23
_diffrn_reflns_number 11215
_diffrn_reflns_theta_full 28.39
_diffrn_reflns_theta_max 28.39
_diffrn_reflns_theta_min 2.28
_diffrn_standards_number 0
_exptl_absorpt_coefficient_mu 0.091
_exptl_absorpt_correction_type none
_exptl_crystal_colour colourless
_exptl_crystal_density_diffrn 1.299
_exptl_crystal_density_method 'not measured'
_exptl_crystal_description block
_exptl_crystal_F_000 1184
_exptl_crystal_size_max 0.53
_exptl_crystal_size_mid 0.41
_exptl_crystal_size_min 0.30
_refine_diff_density_max 0.234
_refine_diff_density_min -0.265
_refine_ls_extinction_method none
_refine_ls_goodness_of_fit_ref 0.886
_refine_ls_hydrogen_treatment constr
_refine_ls_matrix_type full
_refine_ls_number_parameters 201
_refine_ls_number_reflns 3556
_refine_ls_number_restraints 0
_refine_ls_restrained_S_all 0.886
_refine_ls_R_factor_all 0.1026
_refine_ls_R_factor_gt 0.0558
_refine_ls_shift/su_max 0.000
_refine_ls_shift/su_mean 0.000
_refine_ls_structure_factor_coef Fsqd
_refine_ls_weighting_details 'calc w=1/[\s^2^(Fo^2^)+(0.076P)^2^] where P=(Fo^2^+2Fc^2^)/3'
_refine_ls_weighting_scheme calc
_refine_ls_wR_factor_obs 0.1330
_refine_ls_wR_factor_ref 0.1505
_reflns_number_gt 1995
_reflns_number_total 3556
_reflns_threshold_expression I>2\s(I)
_cod_data_source_file cf2048.cif
_cod_data_source_block I
_cod_original_sg_symbol_H-M 'C 2/c'
_cod_database_code 2210141
_cod_database_fobs_code 2210141

loop_
_symmetry_equiv_pos_as_xyz
'x, y, z'
'-x, y, -z+1/2'
'x+1/2, y+1/2, z'
'-x+1/2, y+1/2, -z+1/2'
'-x, -y, -z'
'x, -y, z-1/2'
'-x+1/2, -y+1/2, -z'
'x+1/2, -y+1/2, z-1/2'

loop_
_atom_site_type_symbol
_atom_site_label
_atom_site_fract_x
_atom_site_fract_y
_atom_site_fract_z
_atom_site_U_iso_or_equiv
_atom_site_adp_type
_atom_site_calc_flag
_atom_site_refinement_flags
_atom_site_occupancy
F F1 0.65494(8) 0.47091(10) 0.22176(8) 0.0481(4) Uani d . 1
C C1 0.46543(13) -0.14140(16) 0.13027(10) 0.0288(4) Uani d . 1
N N2 0.55374(11) -0.16047(13) 0.17470(10) 0.0356(4) Uani d . 1
O O3 0.59749(8) -0.05312(11) 0.19237(8) 0.0337(3) Uani d . 1
C C4 0.53248(12) 0.02695(15) 0.15699(10) 0.0271(4) Uani d . 1
C C5 0.44793(11) -0.02376(15) 0.11629(10) 0.0254(4) Uani d . 1
C C6 0.39627(13) -0.23637(16) 0.09777(11) 0.0336(4) Uani d . 1
H H6 0.3302 -0.2121 0.0983 0.039(5) Uiso calc R 1
C C7 0.41917(17) -0.34302(18) 0.14597(14) 0.0492(6) Uani d . 1
H H7A 0.3736 -0.4011 0.1224 0.071(5) Uiso calc R 1
H H7B 0.4136 -0.3284 0.1975 0.071(5) Uiso calc R 1
H H7C 0.4848 -0.3671 0.1485 0.071(5) Uiso calc R 1
C C8 0.39514(19) -0.2571(2) 0.01311(13) 0.0549(6) Uani d . 1
H H8A 0.3510 -0.3178 -0.0075 0.070(4) Uiso calc R 1
H H8B 0.4600 -0.2765 0.0102 0.070(4) Uiso calc R 1
H H8C 0.3738 -0.1900 -0.0167 0.070(4) Uiso calc R 1
C C9 0.56501(11) 0.14394(15) 0.17109(10) 0.0260(4) Uani d . 1
C C10 0.66353(12) 0.16784(17) 0.20876(11) 0.0334(5) Uani d . 1
H H10 0.7085 0.1092 0.2227 0.033(5) Uiso calc R 1
C C11 0.69416(13) 0.27817(18) 0.22530(12) 0.0376(5) Uani d . 1
H H11 0.7593 0.2946 0.2502 0.054(7) Uiso calc R 1
C C12 0.62633(13) 0.36209(16) 0.20411(11) 0.0333(4) Uani d . 1
C C13 0.52990(13) 0.34282(16) 0.16552(11) 0.0319(4) Uani d . 1
H H13 0.4863 0.4024 0.1504 0.036(5) Uiso calc R 1
C C14 0.49940(12) 0.23301(16) 0.14981(11) 0.0300(4) Uani d . 1
H H14 0.4341 0.2182 0.1246 0.028(5) Uiso calc R 1
C C15 0.35690(11) 0.02705(15) 0.06617(10) 0.0253(4) Uani d . 1
C C16 0.35344(14) 0.07098(19) -0.00605(11) 0.0403(5) Uani d . 1
H H16 0.4093 0.0717 -0.0242 0.081(9) Uiso calc R 1
C C17 0.26545(17) 0.1141(2) -0.05120(14) 0.0516(6) Uani d . 1
H H17 0.2642 0.1428 -0.0999 0.076(9) Uiso calc R 1
N N18 0.18295(13) 0.11676(18) -0.02922(14) 0.0580(6) Uani d . 1
C C19 0.18812(15) 0.0748(2) 0.04012(17) 0.0564(7) Uani d . 1
H H19 0.1313 0.0760 0.0569 0.073(8) Uiso calc R 1
C C20 0.27109(13) 0.02916(19) 0.08978(13) 0.0402(5) Uani d . 1
H H20 0.2696 0.0005 0.1379 0.034(5) Uiso calc R 1

loop_
_atom_site_aniso_label
_atom_site_aniso_U_11
_atom_site_aniso_U_22
_atom_site_aniso_U_33
_atom_site_aniso_U_12
_atom_site_aniso_U_13
_atom_site_aniso_U_23
F1 0.0408(6) 0.0398(7) 0.0631(8) -0.0147(5) 0.0128(6) -0.0147(6)
C1 0.0259(8) 0.0320(10) 0.0261(9) 0.0021(7) 0.0030(7) 0.0022(8)
N2 0.0287(8) 0.0321(9) 0.0392(10) -0.0002(7) -0.0028(7) 0.0035(7)
O3 0.0225(6) 0.0321(7) 0.0391(8) 0.0020(5) -0.0048(5) 0.0047(6)
C4 0.0191(7) 0.0340(10) 0.0253(9) 0.0031(7) 0.0008(6) 0.0043(8)
C5 0.0216(8) 0.0287(10) 0.0241(9) 0.0014(7) 0.0029(6) 0.0021(8)
C6 0.0294(9) 0.0329(11) 0.0349(11) -0.0005(8) 0.0022(7) 0.0012(9)
C7 0.0542(13) 0.0353(12) 0.0512(14) -0.0075(10) 0.0021(11) 0.0037(11)
C8 0.0684(16) 0.0504(14) 0.0385(13) -0.0125(12) 0.0016(11) -0.0060(11)
C9 0.0187(8) 0.0325(10) 0.0235(9) -0.0003(7) 0.0001(6) 0.0003(8)
C10 0.0202(8) 0.0403(12) 0.0346(11) 0.0003(8) -0.0016(7) 0.0025(9)
C11 0.0214(9) 0.0476(13) 0.0389(11) -0.0085(8) -0.0006(7) -0.0047(10)
C12 0.0317(9) 0.0328(11) 0.0352(11) -0.0113(8) 0.0085(8) -0.0075(9)
C13 0.0270(9) 0.0321(11) 0.0345(11) 0.0006(8) 0.0047(7) -0.0014(8)
C14 0.0186(8) 0.0357(11) 0.0314(10) -0.0023(7) -0.0008(7) -0.0032(8)
C15 0.0189(8) 0.0240(9) 0.0283(10) -0.0014(6) -0.0022(6) -0.0029(8)
C16 0.0361(10) 0.0470(13) 0.0328(11) 0.0100(9) 0.0007(8) 0.0049(10)
C17 0.0537(14) 0.0494(14) 0.0384(13) 0.0126(11) -0.0111(10) 0.0039(11)
N18 0.0334(10) 0.0526(13) 0.0702(15) 0.0129(9) -0.0170(9) -0.0057(11)
C19 0.0232(10) 0.0585(16) 0.0816(19) 0.0077(10) 0.0038(10) 0.0009(15)
C20 0.0251(9) 0.0471(13) 0.0489(13) 0.0024(8) 0.0108(8) 0.0013(10)

loop_
_atom_type_symbol
_atom_type_description
_atom_type_scat_dispersion_real
_atom_type_scat_dispersion_imag
_atom_type_scat_source
C C 0.0033 0.0016 'International Tables Vol C Tables 4.2.6.8 and 6.1.1.4'
H H 0.0000 0.0000 'International Tables Vol C Tables 4.2.6.8 and 6.1.1.4'
F F 0.0171 0.0103 'International Tables Vol C Tables 4.2.6.8 and 6.1.1.4'
N N 0.0061 0.0033 'International Tables Vol C Tables 4.2.6.8 and 6.1.1.4'
O O 0.0106 0.0060 'International Tables Vol C Tables 4.2.6.8 and 6.1.1.4'

loop_
_geom_angle_atom_site_label_1
_geom_angle_atom_site_label_2
_geom_angle_atom_site_label_3
_geom_angle
N2 C1 C5 111.59(16)
N2 C1 C6 121.46(16)
C5 C1 C6 126.92(16)
C1 N2 O3 105.64(14)
C4 O3 N2 108.99(12)
O3 C4 C5 109.19(16)
O3 C4 C9 116.22(14)
C5 C4 C9 134.58(16)
C4 C5 C1 104.60(15)
C4 C5 C15 129.66(17)
C1 C5 C15 125.73(16)
C1 C6 C7 112.84(16)
C1 C6 C8 109.65(17)
C7 C6 C8 111.83(19)
C1 C6 H6 107.4
C7 C6 H6 107.4
C8 C6 H6 107.4
C6 C7 H7A 109.5
C6 C7 H7B 109.5
H7A C7 H7B 109.5
C6 C7 H7C 109.5
H7A C7 H7C 109.5
H7B C7 H7C 109.5
C6 C8 H8A 109.5
C6 C8 H8B 109.5
H8A C8 H8B 109.5
C6 C8 H8C 109.5
H8A C8 H8C 109.5
H8B C8 H8C 109.5
C14 C9 C10 118.79(16)
C14 C9 C4 121.18(14)
C10 C9 C4 120.01(16)
C11 C10 C9 120.42(17)
C11 C10 H10 119.8
C9 C10 H10 119.8
C12 C11 C10 118.27(16)
C12 C11 H11 120.9
C10 C11 H11 120.9
C11 C12 F1 118.90(16)
C11 C12 C13 123.26(17)
F1 C12 C13 117.85(17)
C12 C13 C14 118.35(17)
C12 C13 H13 120.8
C14 C13 H13 120.8
C13 C14 C9 120.88(15)
C13 C14 H14 119.6
C9 C14 H14 119.6
C16 C15 C20 117.48(16)
C16 C15 C5 121.68(15)
C20 C15 C5 120.81(16)
C15 C16 C17 119.0(2)
C15 C16 H16 120.5
C17 C16 H16 120.5
N18 C17 C16 124.1(2)
N18 C17 H17 118.0
C16 C17 H17 118.0
C19 N18 C17 115.83(18)
N18 C19 C20 125.2(2)
N18 C19 H19 117.4
C20 C19 H19 117.4
C19 C20 C15 118.4(2)
C19 C20 H20 120.8
C15 C20 H20 120.8

loop_
_geom_bond_atom_site_label_1
_geom_bond_atom_site_label_2
_geom_bond_distance
F1 C12 1.365(2)
C1 N2 1.308(2)
C1 C5 1.428(3)
C1 C6 1.503(3)
N2 O3 1.414(2)
O3 C4 1.355(2)
C4 C5 1.362(2)
C4 C9 1.463(3)
C5 C15 1.485(2)
C6 C7 1.516(3)
C6 C8 1.527(3)
C6 H6 0.980
C7 H7A 0.960
C7 H7B 0.960
C7 H7C 0.960
C8 H8A 0.960
C8 H8B 0.960
C8 H8C 0.960
C9 C14 1.391(2)
C9 C10 1.405(2)
C10 C11 1.386(3)
C10 H10 0.930
C11 C12 1.364(3)
C11 H11 0.930
C12 C13 1.373(3)
C13 C14 1.377(3)
C13 H13 0.930
C14 H14 0.930
C15 C16 1.379(3)
C15 C20 1.387(2)
C16 C17 1.387(3)
C16 H16 0.930
C17 N18 1.327(4)
C17 H17 0.930
N18 C19 1.318(4)
C19 C20 1.379(3)
C19 H19 0.930
C20 H20 0.930

loop_
_geom_torsion_atom_site_label_1
_geom_torsion_atom_site_label_2
_geom_torsion_atom_site_label_3
_geom_torsion_atom_site_label_4
_geom_torsion
C5 C1 N2 O3 0.7(2)
C6 C1 N2 O3 178.67(15)
C1 N2 O3 C4 -0.17(19)
N2 O3 C4 C5 -0.42(19)
N2 O3 C4 C9 178.27(14)
O3 C4 C5 C1 0.79(19)
C9 C4 C5 C1 -177.57(19)
O3 C4 C5 C15 -177.77(16)
C9 C4 C5 C15 3.9(3)
N2 C1 C5 C4 -0.9(2)
C6 C1 C5 C4 -178.79(17)
N2 C1 C5 C15 177.70(16)
C6 C1 C5 C15 -0.2(3)
N2 C1 C6 C7 24.4(3)
C5 C1 C6 C7 -157.94(19)
N2 C1 C6 C8 -101.0(2)
C5 C1 C6 C8 76.7(2)
O3 C4 C9 C14 -168.25(16)
C5 C4 C9 C14 10.0(3)
O3 C4 C9 C10 9.9(2)
C5 C4 C9 C10 -171.84(19)
C14 C9 C10 C11 0.9(3)
C4 C9 C10 C11 -177.27(17)
C9 C10 C11 C12 0.0(3)
C10 C11 C12 F1 178.38(17)
C10 C11 C12 C13 -1.7(3)
C11 C12 C13 C14 2.3(3)
F1 C12 C13 C14 -177.76(16)
C12 C13 C14 C9 -1.3(3)
C10 C9 C14 C13 -0.3(3)
C4 C9 C14 C13 177.88(17)
C4 C5 C15 C16 72.5(3)
C1 C5 C15 C16 -105.7(2)
C4 C5 C15 C20 -109.2(2)
C1 C5 C15 C20 72.5(2)
C20 C15 C16 C17 -0.3(3)
C5 C15 C16 C17 177.96(19)
C15 C16 C17 N18 0.5(4)
C16 C17 N18 C19 -0.2(4)
C17 N18 C19 C20 -0.2(4)
N18 C19 C20 C15 0.4(4)
C16 C15 C20 C19 -0.1(3)
C5 C15 C20 C19 -178.38(19)

loop_
_cod_related_entry_id
_cod_related_entry_database
_cod_related_entry_code
1 ChemSpider 17272641
